data_7048869
loop_
_publ_author_name
'Ren, Wenshan'
'Zhang, Shaohui'
'Xu, Ziyi'
'Ma, Xuebing'

_publ_section_title
;
 Reactivity of a \b-diketiminate-supported magnesium alkyl complex toward
 small molecules.
;
_journal_issue 9
_journal_name_full 'Dalton transactions (Cambridge, England : 2003)'
_journal_page_first 3109
_journal_page_last 3115
_journal_paper_doi 10.1039/c9dt00090a
_journal_volume 48
_journal_year 2019
_chemical_formula_moiety '2(C33 H46 Mg N4), C7 H8'
_chemical_formula_sum 'C73 H100 Mg2 N8'
_chemical_formula_weight 1138.22
_space_group_crystal_system triclinic
_space_group_IT_number 2
_space_group_name_Hall '-P 1'
_space_group_name_H-M_alt 'P -1'
_symmetry_space_group_name_Hall '-P 1'
_symmetry_space_group_name_H-M 'P -1'
_atom_sites_solution_hydrogens geom
_atom_sites_solution_primary direct
_audit_creation_date 2018-04-11
_audit_creation_method
;
Olex2 1.2
(compiled 2014.06.23 svn.r2946 for OlexSys, GUI svn.r4855)
;
_audit_update_record
;
2018-10-18 deposited with the CCDC.
2019-02-05 downloaded from the CCDC.
;
_cell_angle_alpha 72.837(3)
_cell_angle_beta 75.308(3)
_cell_angle_gamma 63.308(4)
_cell_formula_units_Z 2
_cell_length_a 13.3001(5)
_cell_length_b 14.3346(5)
_cell_length_c 21.0947(8)
_cell_measurement_reflns_used 30256
_cell_measurement_temperature 150(2)
_cell_measurement_theta_max 71.5430
_cell_measurement_theta_min 3.8800
_cell_volume 3398.4(2)
_computing_cell_refinement
'CrysAlisPro, Agilent Technologies, Version 1.171.37.35 (release 13-08-2014 CrysAlis171 .NET) (compiled Aug 13 2014,18:06:01)'
_computing_data_collection
'CrysAlisPro, Agilent Technologies, Version 1.171.37.35 (release 13-08-2014 CrysAlis171 .NET) (compiled Aug 13 2014,18:06:01)'
_computing_data_reduction
'CrysAlisPro, Agilent Technologies, Version 1.171.37.35 (release 13-08-2014 CrysAlis171 .NET) (compiled Aug 13 2014,18:06:01)'
_computing_molecular_graphics 'Olex2 (Dolomanov et al., 2009)'
_computing_publication_material 'Olex2 (Dolomanov et al., 2009)'
_computing_structure_refinement 'ShelXL (Sheldrick, 2008)'
_computing_structure_solution 'ShelXT (Sheldrick, 2008)'
_diffrn_ambient_environment air
_diffrn_ambient_temperature 150(2)
_diffrn_detector 'CCD plate'
_diffrn_detector_area_resol_mean 8.0243
_diffrn_detector_type EosS2
_diffrn_measured_fraction_theta_full 0.999
_diffrn_measured_fraction_theta_max 0.984
_diffrn_measurement_details
;
#__ type_ start__ end____ width___ exp.time_
  1 omega   57.00  109.00   1.0000    1.3300
omega____ theta____ kappa____ phi______ frames
    -       36.9703  178.0000   30.0000 52

#__ type_ start__ end____ width___ exp.time_
  2 omega  -32.00   56.00   1.0000    1.3300
omega____ theta____ kappa____ phi______ frames
    -       36.9703  -38.0000  120.0000 88

#__ type_ start__ end____ width___ exp.time_
  3 omega    3.00   32.00   1.0000    1.3300
omega____ theta____ kappa____ phi______ frames
    -       36.9703   90.0000  146.8663 29

#__ type_ start__ end____ width___ exp.time_
  4 omega   10.00  105.00   1.0000    1.3300
omega____ theta____ kappa____ phi______ frames
    -       36.9703   77.0000  -90.0000 95

#__ type_ start__ end____ width___ exp.time_
  5 omega    1.00   76.00   1.0000    1.3300
omega____ theta____ kappa____ phi______ frames
    -       36.9703  -99.0000 -180.0000 75

#__ type_ start__ end____ width___ exp.time_
  6 omega   57.00  109.00   1.0000    1.3300
omega____ theta____ kappa____ phi______ frames
    -       36.9703  178.0000  120.0000 52

#__ type_ start__ end____ width___ exp.time_
  7 omega    1.00   76.00   1.0000    1.3300
omega____ theta____ kappa____ phi______ frames
    -       36.9703  -99.0000   90.0000 75

#__ type_ start__ end____ width___ exp.time_
  8 omega   20.00  104.00   1.0000    1.3300
omega____ theta____ kappa____ phi______ frames
    -       36.9703   57.0000  120.0000 84

#__ type_ start__ end____ width___ exp.time_
  9 omega   20.00  104.00   1.0000    1.3300
omega____ theta____ kappa____ phi______ frames
    -       36.9703   57.0000   30.0000 84

#__ type_ start__ end____ width___ exp.time_
 10 omega   20.00  104.00   1.0000    1.3300
omega____ theta____ kappa____ phi______ frames
    -       36.9703   57.0000 -120.0000 84

#__ type_ start__ end____ width___ exp.time_
 11 omega    2.00   29.00   1.0000    1.3300
omega____ theta____ kappa____ phi______ frames
    -       36.9703   91.0000  -48.9382 27

#__ type_ start__ end____ width___ exp.time_
 12 omega    8.00  108.00   1.0000    1.3300
omega____ theta____ kappa____ phi______ frames
    -       36.9703   19.0000  120.0000 100

#__ type_ start__ end____ width___ exp.time_
 13 omega   38.00   91.00   1.0000    5.3100
omega____ theta____ kappa____ phi______ frames
    -      108.0000  -30.0000  -60.0000 53

#__ type_ start__ end____ width___ exp.time_
 14 omega   39.00  110.00   1.0000    5.3100
omega____ theta____ kappa____ phi______ frames
    -      108.0000  -95.0000 -150.0000 71

#__ type_ start__ end____ width___ exp.time_
 15 omega   91.00  176.00   1.0000    5.3100
omega____ theta____ kappa____ phi______ frames
    -      108.0000   45.0000 -150.0000 85

#__ type_ start__ end____ width___ exp.time_
 16 omega   39.00  110.00   1.0000    5.3100
omega____ theta____ kappa____ phi______ frames
    -      108.0000  -95.0000  -30.0000 71

#__ type_ start__ end____ width___ exp.time_
 17 omega   57.00  150.00   1.0000    5.3100
omega____ theta____ kappa____ phi______ frames
    -      108.0000  178.0000    0.0000 93

#__ type_ start__ end____ width___ exp.time_
 18 omega   39.00  110.00   1.0000    5.3100
omega____ theta____ kappa____ phi______ frames
    -      108.0000  -95.0000 -120.0000 71

#__ type_ start__ end____ width___ exp.time_
 19 omega   39.00  110.00   1.0000    5.3100
omega____ theta____ kappa____ phi______ frames
    -      108.0000  -95.0000   90.0000 71

#__ type_ start__ end____ width___ exp.time_
 20 omega   91.00  176.00   1.0000    5.3100
omega____ theta____ kappa____ phi______ frames
    -      108.0000   45.0000   60.0000 85

#__ type_ start__ end____ width___ exp.time_
 21 omega   38.00   91.00   1.0000    5.3100
omega____ theta____ kappa____ phi______ frames
    -      108.0000  -30.0000   90.0000 53

#__ type_ start__ end____ width___ exp.time_
 22 omega   38.00  116.00   1.0000    5.3100
omega____ theta____ kappa____ phi______ frames
    -      108.0000 -112.0000 -180.0000 78

#__ type_ start__ end____ width___ exp.time_
 23 omega   38.00   91.00   1.0000    5.3100
omega____ theta____ kappa____ phi______ frames
    -      108.0000  -30.0000  150.0000 53

#__ type_ start__ end____ width___ exp.time_
 24 omega   40.00   98.00   1.0000    5.3100
omega____ theta____ kappa____ phi______ frames
    -      108.0000  -45.0000   90.0000 58

#__ type_ start__ end____ width___ exp.time_
 25 omega   38.00  116.00   1.0000    5.3100
omega____ theta____ kappa____ phi______ frames
    -      108.0000 -112.0000   60.0000 78

#__ type_ start__ end____ width___ exp.time_
 26 omega   40.00   98.00   1.0000    5.3100
omega____ theta____ kappa____ phi______ frames
    -      108.0000  -45.0000 -120.0000 58

#__ type_ start__ end____ width___ exp.time_
 27 omega   38.00   91.00   1.0000    5.3100
omega____ theta____ kappa____ phi______ frames
    -      108.0000  -30.0000   30.0000 53

#__ type_ start__ end____ width___ exp.time_
 28 omega   40.00   98.00   1.0000    5.3100
omega____ theta____ kappa____ phi______ frames
    -      108.0000  -45.0000  -60.0000 58

#__ type_ start__ end____ width___ exp.time_
 29 omega   40.00   98.00   1.0000    5.3100
omega____ theta____ kappa____ phi______ frames
    -      108.0000  -45.0000    0.0000 58

#__ type_ start__ end____ width___ exp.time_
 30 omega   70.00  178.00   1.0000    5.3100
omega____ theta____ kappa____ phi______ frames
    -      108.0000   15.0000    0.0000 108

#__ type_ start__ end____ width___ exp.time_
 31 omega   57.00  109.00   1.0000    1.3300
omega____ theta____ kappa____ phi______ frames
    -       36.9703  178.0000  -30.0000 52

#__ type_ start__ end____ width___ exp.time_
 32 omega   10.00  105.00   1.0000    1.3300
omega____ theta____ kappa____ phi______ frames
    -       36.9703   77.0000   60.0000 95

#__ type_ start__ end____ width___ exp.time_
 33 omega  -32.00   56.00   1.0000    1.3300
omega____ theta____ kappa____ phi______ frames
    -       36.9703  -38.0000   30.0000 88

#__ type_ start__ end____ width___ exp.time_
 34 omega   20.00  104.00   1.0000    1.3300
omega____ theta____ kappa____ phi______ frames
    -       36.9703   57.0000 -150.0000 84

#__ type_ start__ end____ width___ exp.time_
 35 omega  -30.00   54.00   1.0000    1.3300
omega____ theta____ kappa____ phi______ frames
    -       36.9703  -57.0000  -30.0000 84

#__ type_ start__ end____ width___ exp.time_
 36 omega   20.00  104.00   1.0000    1.3300
omega____ theta____ kappa____ phi______ frames
    -       36.9703   57.0000  -30.0000 84

#__ type_ start__ end____ width___ exp.time_
 37 omega    2.00   28.00   1.0000    1.3300
omega____ theta____ kappa____ phi______ frames
    -       36.9703   92.0000   -9.6288 26

#__ type_ start__ end____ width___ exp.time_
 38 omega   20.00  104.00   1.0000    1.3300
omega____ theta____ kappa____ phi______ frames
    -       36.9703   57.0000  150.0000 84

#__ type_ start__ end____ width___ exp.time_
 39 omega   10.00  105.00   1.0000    1.3300
omega____ theta____ kappa____ phi______ frames
    -       36.9703   77.0000  150.0000 95

#__ type_ start__ end____ width___ exp.time_
 40 omega   18.00  106.00   1.0000    1.3300
omega____ theta____ kappa____ phi______ frames
    -       36.9703   38.0000 -150.0000 88

#__ type_ start__ end____ width___ exp.time_
 41 omega   10.00  105.00   1.0000    1.3300
omega____ theta____ kappa____ phi______ frames
    -       36.9703   77.0000 -120.0000 95

#__ type_ start__ end____ width___ exp.time_
 42 omega  -31.00   64.00   1.0000    1.3300
omega____ theta____ kappa____ phi______ frames
    -       36.9703  -77.0000  -90.0000 95

#__ type_ start__ end____ width___ exp.time_
 43 omega   81.00  176.00   1.0000    5.3100
omega____ theta____ kappa____ phi______ frames
    -      108.0000   77.0000  150.0000 95

#__ type_ start__ end____ width___ exp.time_
 44 omega   87.00  178.00   1.0000    5.3100
omega____ theta____ kappa____ phi______ frames
    -      108.0000   30.0000  -90.0000 91

#__ type_ start__ end____ width___ exp.time_
 45 omega   70.00  178.00   1.0000    5.3100
omega____ theta____ kappa____ phi______ frames
    -      108.0000   15.0000  150.0000 108

#__ type_ start__ end____ width___ exp.time_
 46 omega   90.00  175.00   1.0000    5.3100
omega____ theta____ kappa____ phi______ frames
    -      108.0000   61.0000 -180.0000 85

#__ type_ start__ end____ width___ exp.time_
 47 omega   81.00  176.00   1.0000    5.3100
omega____ theta____ kappa____ phi______ frames
    -      108.0000   77.0000 -150.0000 95

#__ type_ start__ end____ width___ exp.time_
 48 omega   81.00  176.00   1.0000    5.3100
omega____ theta____ kappa____ phi______ frames
    -      108.0000   77.0000   60.0000 95

#__ type_ start__ end____ width___ exp.time_
 49 omega   81.00  176.00   1.0000    5.3100
omega____ theta____ kappa____ phi______ frames
    -      108.0000   77.0000  120.0000 95

#__ type_ start__ end____ width___ exp.time_
 50 omega   81.00  176.00   1.0000    5.3100
omega____ theta____ kappa____ phi______ frames
    -      108.0000   77.0000  -30.0000 95

#__ type_ start__ end____ width___ exp.time_
 51 omega   81.00  176.00   1.0000    5.3100
omega____ theta____ kappa____ phi______ frames
    -      108.0000   77.0000  -90.0000 95

#__ type_ start__ end____ width___ exp.time_
 52 omega   81.00  176.00   1.0000    5.3100
omega____ theta____ kappa____ phi______ frames
    -      108.0000   77.0000    0.0000 95
;
_diffrn_measurement_device 'four-circle diffractometer'
_diffrn_measurement_device_type 'SuperNova, Dual, Cu at zero, EosS2'
_diffrn_measurement_method '\w scans'
_diffrn_orient_matrix_UB_11 0.0950127000
_diffrn_orient_matrix_UB_12 -0.0621152000
_diffrn_orient_matrix_UB_13 -0.0500909000
_diffrn_orient_matrix_UB_21 -0.0101973000
_diffrn_orient_matrix_UB_22 0.1060685000
_diffrn_orient_matrix_UB_23 -0.0496229000
_diffrn_orient_matrix_UB_31 0.0895651000
_diffrn_orient_matrix_UB_32 0.0051040000
_diffrn_orient_matrix_UB_33 0.0314745000
_diffrn_radiation_monochromator mirror
_diffrn_radiation_probe x-ray
_diffrn_radiation_type CuK\a
_diffrn_radiation_wavelength 1.54184
_diffrn_reflns_av_R_equivalents 0.0543
_diffrn_reflns_av_unetI/netI 0.0333
_diffrn_reflns_Laue_measured_fraction_full 0.999
_diffrn_reflns_Laue_measured_fraction_max 0.984
_diffrn_reflns_limit_h_max 16
_diffrn_reflns_limit_h_min -15
_diffrn_reflns_limit_k_max 17
_diffrn_reflns_limit_k_min -17
_diffrn_reflns_limit_l_max 25
_diffrn_reflns_limit_l_min -25
_diffrn_reflns_number 62621
_diffrn_reflns_point_group_measured_fraction_full 0.999
_diffrn_reflns_point_group_measured_fraction_max 0.984
_diffrn_reflns_theta_full 67.684
_diffrn_reflns_theta_max 71.876
_diffrn_reflns_theta_min 4.083
_diffrn_source 'sealed X-ray tube'
_diffrn_source_type 'SuperNova (Cu) X-ray Source'
_exptl_absorpt_coefficient_mu 0.661
_exptl_absorpt_correction_T_max 1.00000
_exptl_absorpt_correction_T_min 0.25920
_exptl_absorpt_correction_type multi-scan
_exptl_absorpt_process_details multi-scan
_exptl_crystal_colour 'clear light colourless'
_exptl_crystal_colour_lustre clear
_exptl_crystal_colour_modifier light
_exptl_crystal_colour_primary colourless
_exptl_crystal_density_diffrn 1.112
_exptl_crystal_description block
_exptl_crystal_F_000 1236
_exptl_crystal_size_max 0.3
_exptl_crystal_size_mid 0.2
_exptl_crystal_size_min 0.2
_refine_diff_density_max 0.334
_refine_diff_density_min -0.288
_refine_diff_density_rms 0.043
_refine_ls_extinction_method none
_refine_ls_goodness_of_fit_ref 1.020
_refine_ls_hydrogen_treatment constr
_refine_ls_matrix_type full
_refine_ls_number_parameters 771
_refine_ls_number_reflns 13121
_refine_ls_number_restraints 0
_refine_ls_restrained_S_all 1.020
_refine_ls_R_factor_all 0.0432
_refine_ls_R_factor_gt 0.0395
_refine_ls_shift/su_max 0.002
_refine_ls_shift/su_mean 0.000
_refine_ls_structure_factor_coef Fsqd
_refine_ls_weighting_details 'w=1/[\s^2^(Fo^2^)+(0.0580P)^2^+1.0890P] where P=(Fo^2^+2Fc^2^)/3'
_refine_ls_weighting_scheme calc
_refine_ls_wR_factor_gt 0.1047
_refine_ls_wR_factor_ref 0.1084
_reflns_Friedel_coverage 0.000
_reflns_number_gt 11966
_reflns_number_total 13121
_reflns_threshold_expression 'I > 2\s(I)'
_cod_data_source_file c9dt00090a2.cif
_cod_data_source_block rwsh20160506
_cod_depositor_comments 'Adding full bibliography for 7048864--7048869.cif.'
_cod_database_code 7048869
_shelxl_version_number 2014-1
_chemical_oxdiff_formula 'C1 N1 H1 Mg1'
_shelx_space_group_comment
;
The symmetry employed for this shelxl refinement is uniquely defined
by the following loop, which should always be used as a source of
symmetry information in preference to the above space-group names.
They are only intended as comments.
;
_reflns_odcompleteness_completeness 99.94
_reflns_odcompleteness_iscentric 1
_reflns_odcompleteness_theta 66.97
_olex2_refinement_description
;
1. Fixed Uiso
 At 1.2 times of:
  All C(H) groups
 At 1.5 times of:
  All C(H,H,H) groups
2.a Ternary CH refined with riding coordinates:
 C24(H24), C7(H7), C40(H40), C31(H31), C14(H14), C64(H64), C57(H57), C47(H47)
2.b Aromatic/amide H refined with riding coordinates:
 C3(H3), C4(H4), C36(H36), C19(H19), C37(H37), C52(H52), C12(H12), C29(H29),
 C45(H45), C27(H27), C10(H10), C43(H43), C62(H62), C28(H28), C11(H11), C60(H60),
  C44(H44), C61(H61), C69(H69), C73(H73), C70(H70), C71(H71), C72(H72)
2.c Idealised Me refined as rotating group:
 C2(H2A,H2B,H2C), C21(H21A,H21B,H21C), C35(H35A,H35B,H35C), C54(H54A,H54B,
 H54C), C9(H9A,H9B,H9C), C51(H51A,H51B,H51C), C18(H18A,H18B,H18C), C32(H32A,
 H32B,H32C), C66(H66A,H66B,H66C), C41(H41A,H41B,H41C), C25(H25A,H25B,H25C),
 C26(H26A,H26B,H26C), C16(H16A,H16B,H16C), C65(H65A,H65B,H65C), C42(H42A,H42B,
 H42C), C33(H33A,H33B,H33C), C15(H15A,H15B,H15C), C49(H49A,H49B,H49C), C8(H8A,
 H8B,H8C), C58(H58A,H58B,H58C), C59(H59A,H59B,H59C), C67(H67A,H67B,H67C),
 C48(H48A,H48B,H48C)
;
_olex2_submission_special_instructions 'No special instructions were received'

loop_
_space_group_symop_operation_xyz
'x, y, z'
'-x, -y, -z'

loop_
_atom_site_label
_atom_site_type_symbol
_atom_site_fract_x
_atom_site_fract_y
_atom_site_fract_z
_atom_site_U_iso_or_equiv
_atom_site_adp_type
_atom_site_occupancy
_atom_site_site_symmetry_order
_atom_site_calc_flag
_atom_site_refinement_flags_posn
Mg1 Mg 0.47271(3) 0.13998(3) 1.00878(2) 0.01228(9) Uani 1 1 d .
Mg2 Mg 0.96663(3) 0.64230(3) 0.44385(2) 0.01345(9) Uani 1 1 d .
N1 N 0.56266(8) 0.23634(8) 0.96768(5) 0.01386(19) Uani 1 1 d .
N2 N 0.33697(8) 0.26193(8) 1.04859(5) 0.0145(2) Uani 1 1 d .
N4 N 0.61250(8) -0.16667(8) 1.12558(5) 0.0157(2) Uani 1 1 d .
N5 N 1.01757(8) 0.76222(8) 0.43809(5) 0.0150(2) Uani 1 1 d .
N3 N 0.54267(8) 0.00281(8) 1.07848(5) 0.0152(2) Uani 1 1 d .
N7 N 0.86886(9) 0.60768(8) 0.53257(5) 0.0162(2) Uani 1 1 d .
N8 N 0.80576(9) 0.51967(8) 0.62470(5) 0.0170(2) Uani 1 1 d .
N6 N 0.88334(8) 0.72793(8) 0.36005(5) 0.0154(2) Uani 1 1 d .
C1 C 0.56488(9) -0.09581(9) 1.07045(6) 0.0142(2) Uani 1 1 d .
C22 C 0.68394(10) 0.18939(9) 0.94913(6) 0.0155(2) Uani 1 1 d .
C5 C 0.25482(10) 0.23817(9) 1.10209(6) 0.0163(2) Uani 1 1 d .
C34 C 0.89151(10) 0.50779(10) 0.57161(6) 0.0156(2) Uani 1 1 d .
C53 C 1.03064(10) 0.82824(9) 0.38054(6) 0.0164(2) Uani 1 1 d .
C38 C 0.79971(10) 0.70084(10) 0.34663(6) 0.0168(2) Uani 1 1 d .
C20 C 0.51055(10) 0.34225(9) 0.95392(6) 0.0158(2) Uani 1 1 d .
C3 C 0.61952(11) -0.11385(10) 1.16810(6) 0.0200(2) Uani 1 1 d .
H3 H 0.6480 -0.1439 1.2088 0.024 Uiso 1 1 calc R
C50 C 0.91461(10) 0.80011(10) 0.31399(6) 0.0174(2) Uani 1 1 d .
C55 C 1.04926(11) 0.76752(10) 0.49679(6) 0.0170(2) Uani 1 1 d .
C13 C 0.26643(10) 0.23020(10) 1.16833(6) 0.0193(2) Uani 1 1 d .
C39 C 0.83283(11) 0.61863(10) 0.31242(6) 0.0194(2) Uani 1 1 d .
C6 C 0.16737(10) 0.22020(9) 1.08857(6) 0.0182(2) Uani 1 1 d .
C23 C 0.73135(10) 0.16518(10) 0.88534(6) 0.0187(2) Uani 1 1 d .
C63 C 0.96363(11) 0.83265(10) 0.53953(6) 0.0187(2) Uani 1 1 d .
C30 C 0.75342(10) 0.16715(9) 0.99685(6) 0.0178(2) Uani 1 1 d .
C46 C 0.68444(11) 0.75470(10) 0.37152(6) 0.0199(3) Uani 1 1 d .
C4 C 0.57635(11) -0.00904(10) 1.13835(6) 0.0194(2) Uani 1 1 d .
H4 H 0.5703 0.0464 1.1555 0.023 Uiso 1 1 calc R
C17 C 0.31620(10) 0.36415(9) 1.02141(6) 0.0164(2) Uani 1 1 d .
C36 C 0.73024(11) 0.62494(10) 0.61951(6) 0.0201(2) Uani 1 1 d .
H36 H 0.6652 0.6533 0.6492 0.024 Uiso 1 1 calc R
C19 C 0.39501(10) 0.39986(9) 0.97542(6) 0.0173(2) Uani 1 1 d .
H19 H 0.3665 0.4725 0.9564 0.021 Uiso 1 1 calc R
C37 C 0.77043(11) 0.67850(10) 0.56229(6) 0.0199(2) Uani 1 1 d .
H37 H 0.7369 0.7517 0.5456 0.024 Uiso 1 1 calc R
C52 C 0.98736(10) 0.84101(10) 0.32283(6) 0.0176(2) Uani 1 1 d .
H52 H 1.0104 0.8831 0.2845 0.021 Uiso 1 1 calc R
C24 C 0.65861(11) 0.18043(10) 0.83491(6) 0.0201(3) Uani 1 1 d .
H24 H 0.5791 0.2064 0.8560 0.024 Uiso 1 1 calc R
C2 C 0.65300(11) -0.28228(9) 1.13818(6) 0.0206(3) Uani 1 1 d .
H2A H 0.6376 -0.3017 1.1030 0.031 Uiso 1 1 calc GR
H2B H 0.6147 -0.3069 1.1803 0.031 Uiso 1 1 calc GR
H2C H 0.7334 -0.3144 1.1395 0.031 Uiso 1 1 calc GR
C7 C 0.15413(10) 0.22617(10) 1.01784(6) 0.0203(3) Uani 1 1 d .
H7 H 0.2140 0.2454 0.9870 0.024 Uiso 1 1 calc R
C56 C 1.15959(11) 0.70517(10) 0.51380(6) 0.0204(3) Uani 1 1 d .
C40 C 0.95592(11) 0.55713(11) 0.28557(6) 0.0213(3) Uani 1 1 d .
H40 H 1.0025 0.5859 0.2963 0.026 Uiso 1 1 calc R
C31 C 0.70174(11) 0.18756(10) 1.06690(6) 0.0195(2) Uani 1 1 d .
H31 H 0.6271 0.1845 1.0764 0.023 Uiso 1 1 calc R
C12 C 0.18618(11) 0.20814(11) 1.22032(7) 0.0243(3) Uani 1 1 d .
H12 H 0.1917 0.2038 1.2643 0.029 Uiso 1 1 calc R
C21 C 0.57314(11) 0.41163(10) 0.91199(7) 0.0216(3) Uani 1 1 d .
H21A H 0.6536 0.3690 0.9076 0.032 Uiso 1 1 calc GR
H21B H 0.5557 0.4686 0.9335 0.032 Uiso 1 1 calc GR
H21C H 0.5496 0.4410 0.8683 0.032 Uiso 1 1 calc GR
C29 C 0.87094(11) 0.12846(10) 0.97772(7) 0.0229(3) Uani 1 1 d .
H29 H 0.9180 0.1149 1.0083 0.028 Uiso 1 1 calc R
C35 C 0.79096(11) 0.43432(10) 0.67863(6) 0.0214(3) Uani 1 1 d .
H35A H 0.7219 0.4295 0.6772 0.032 Uiso 1 1 calc GR
H35B H 0.7870 0.4492 0.7209 0.032 Uiso 1 1 calc GR
H35C H 0.8542 0.3679 0.6735 0.032 Uiso 1 1 calc GR
C45 C 0.60379(11) 0.72691(12) 0.35947(6) 0.0247(3) Uani 1 1 d .
H45 H 0.5273 0.7632 0.3744 0.030 Uiso 1 1 calc R
C14 C 0.36341(11) 0.24599(11) 1.18325(6) 0.0220(3) Uani 1 1 d .
H14 H 0.4260 0.2281 1.1464 0.026 Uiso 1 1 calc R
C27 C 0.84966(11) 0.12620(11) 0.86878(7) 0.0252(3) Uani 1 1 d .
H27 H 0.8828 0.1108 0.8266 0.030 Uiso 1 1 calc R
C64 C 0.84425(11) 0.90074(10) 0.52133(6) 0.0212(3) Uani 1 1 d .
H64 H 0.8288 0.8624 0.4960 0.025 Uiso 1 1 calc R
C10 C 0.09032(11) 0.19709(11) 1.14239(7) 0.0238(3) Uani 1 1 d .
H10 H 0.0323 0.1845 1.1344 0.029 Uiso 1 1 calc R
C43 C 0.74891(12) 0.59236(12) 0.30293(6) 0.0243(3) Uani 1 1 d .
H43 H 0.7698 0.5375 0.2809 0.029 Uiso 1 1 calc R
C57 C 1.25342(11) 0.63404(11) 0.46945(7) 0.0248(3) Uani 1 1 d .
H57 H 1.2225 0.6423 0.4296 0.030 Uiso 1 1 calc R
C47 C 0.64672(11) 0.84224(11) 0.40983(7) 0.0248(3) Uani 1 1 d .
H47 H 0.7122 0.8307 0.4290 0.030 Uiso 1 1 calc R
C62 C 0.99149(12) 0.83328(11) 0.59876(6) 0.0238(3) Uani 1 1 d .
H62 H 0.9360 0.8752 0.6276 0.029 Uiso 1 1 calc R
C28 C 0.91826(11) 0.11011(11) 0.91371(7) 0.0274(3) Uani 1 1 d .
H28 H 0.9965 0.0869 0.9010 0.033 Uiso 1 1 calc R
C54 C 1.09700(12) 0.89433(11) 0.37338(6) 0.0229(3) Uani 1 1 d .
H54A H 1.0808 0.9189 0.4140 0.034 Uiso 1 1 calc GR
H54B H 1.0753 0.9546 0.3368 0.034 Uiso 1 1 calc GR
H54C H 1.1769 0.8513 0.3648 0.034 Uiso 1 1 calc GR
C11 C 0.09827(12) 0.19256(12) 1.20746(7) 0.0273(3) Uani 1 1 d .
H11 H 0.0447 0.1791 1.2425 0.033 Uiso 1 1 calc R
C9 C 0.16941(12) 0.11861(11) 1.00847(7) 0.0269(3) Uani 1 1 d .
H9A H 0.2418 0.0651 1.0201 0.040 Uiso 1 1 calc GR
H9B H 0.1660 0.1241 0.9625 0.040 Uiso 1 1 calc GR
H9C H 0.1100 0.0991 1.0369 0.040 Uiso 1 1 calc GR
C51 C 0.87322(12) 0.84359(12) 0.24637(6) 0.0265(3) Uani 1 1 d .
H51A H 0.9242 0.7982 0.2160 0.040 Uiso 1 1 calc GR
H51B H 0.8707 0.9144 0.2289 0.040 Uiso 1 1 calc GR
H51C H 0.7985 0.8458 0.2513 0.040 Uiso 1 1 calc GR
C18 C 0.20071(11) 0.45139(10) 1.03709(7) 0.0245(3) Uani 1 1 d .
H18A H 0.1518 0.4624 1.0066 0.037 Uiso 1 1 calc GR
H18B H 0.2090 0.5164 1.0324 0.037 Uiso 1 1 calc GR
H18C H 0.1682 0.4306 1.0822 0.037 Uiso 1 1 calc GR
C32 C 0.77159(11) 0.10276(11) 1.12098(7) 0.0244(3) Uani 1 1 d .
H32A H 0.7868 0.0330 1.1160 0.037 Uiso 1 1 calc GR
H32B H 0.7296 0.1131 1.1645 0.037 Uiso 1 1 calc GR
H32C H 0.8421 0.1090 1.1164 0.037 Uiso 1 1 calc GR
C60 C 1.18267(12) 0.70988(11) 0.57359(7) 0.0259(3) Uani 1 1 d .
H60 H 1.2554 0.6696 0.5853 0.031 Uiso 1 1 calc R
C44 C 0.63589(12) 0.64645(12) 0.32572(7) 0.0267(3) Uani 1 1 d .
H44 H 0.5811 0.6288 0.3184 0.032 Uiso 1 1 calc R
C61 C 1.09985(13) 0.77297(12) 0.61555(7) 0.0273(3) Uani 1 1 d .
H61 H 1.1169 0.7750 0.6551 0.033 Uiso 1 1 calc R
C66 C 0.75268(13) 0.91718(12) 0.58283(7) 0.0303(3) Uani 1 1 d .
H66A H 0.7652 0.8499 0.6137 0.045 Uiso 1 1 calc GR
H66B H 0.6791 0.9460 0.5691 0.045 Uiso 1 1 calc GR
H66C H 0.7563 0.9659 0.6042 0.045 Uiso 1 1 calc GR
C41 C 0.97413(13) 0.57052(13) 0.20900(7) 0.0304(3) Uani 1 1 d .
H41A H 0.9346 0.5373 0.1974 0.046 Uiso 1 1 calc GR
H41B H 1.0539 0.5374 0.1933 0.046 Uiso 1 1 calc GR
H41C H 0.9453 0.6451 0.1884 0.046 Uiso 1 1 calc GR
C25 C 0.68710(13) 0.07540(11) 0.81586(7) 0.0288(3) Uani 1 1 d .
H25A H 0.7640 0.0492 0.7936 0.043 Uiso 1 1 calc GR
H25B H 0.6362 0.0873 0.7864 0.043 Uiso 1 1 calc GR
H25C H 0.6790 0.0238 0.8556 0.043 Uiso 1 1 calc GR
C26 C 0.66891(13) 0.26399(11) 0.77162(7) 0.0281(3) Uani 1 1 d .
H26A H 0.6461 0.3310 0.7836 0.042 Uiso 1 1 calc GR
H26B H 0.6207 0.2724 0.7415 0.042 Uiso 1 1 calc GR
H26C H 0.7464 0.2409 0.7501 0.042 Uiso 1 1 calc GR
C16 C 0.40884(13) 0.17245(13) 1.24806(7) 0.0299(3) Uani 1 1 d .
H16A H 0.3544 0.1962 1.2859 0.045 Uiso 1 1 calc GR
H16B H 0.4792 0.1742 1.2501 0.045 Uiso 1 1 calc GR
H16C H 0.4213 0.1008 1.2489 0.045 Uiso 1 1 calc GR
C65 C 0.83279(13) 1.00962(11) 0.47607(7) 0.0283(3) Uani 1 1 d .
H65A H 0.8554 1.0464 0.4974 0.043 Uiso 1 1 calc GR
H65B H 0.7552 1.0512 0.4685 0.043 Uiso 1 1 calc GR
H65C H 0.8807 0.9994 0.4340 0.043 Uiso 1 1 calc GR
C42 C 0.99713(12) 0.43845(11) 0.31883(7) 0.0284(3) Uani 1 1 d .
H42A H 0.9831 0.4306 0.3667 0.043 Uiso 1 1 calc GR
H42B H 1.0772 0.4032 0.3047 0.043 Uiso 1 1 calc GR
H42C H 0.9570 0.4071 0.3060 0.043 Uiso 1 1 calc GR
C33 C 0.68213(14) 0.29907(11) 1.07149(8) 0.0311(3) Uani 1 1 d .
H33A H 0.7533 0.3061 1.0602 0.047 Uiso 1 1 calc GR
H33B H 0.6496 0.3094 1.1163 0.047 Uiso 1 1 calc GR
H33C H 0.6312 0.3518 1.0409 0.047 Uiso 1 1 calc GR
C15 C 0.33071(13) 0.36198(12) 1.18576(8) 0.0313(3) Uani 1 1 d .
H15A H 0.3107 0.4074 1.1432 0.047 Uiso 1 1 calc GR
H15B H 0.3940 0.3679 1.1956 0.047 Uiso 1 1 calc GR
H15C H 0.2670 0.3833 1.2201 0.047 Uiso 1 1 calc GR
C49 C 0.55110(12) 0.83928(13) 0.46791(8) 0.0315(3) Uani 1 1 d .
H49A H 0.4822 0.8608 0.4504 0.047 Uiso 1 1 calc GR
H49B H 0.5396 0.8872 0.4953 0.047 Uiso 1 1 calc GR
H49C H 0.5715 0.7680 0.4945 0.047 Uiso 1 1 calc GR
C8 C 0.03950(12) 0.31259(13) 0.99853(8) 0.0341(3) Uani 1 1 d .
H8A H -0.0208 0.2943 1.0268 0.051 Uiso 1 1 calc GR
H8B H 0.0365 0.3177 0.9526 0.051 Uiso 1 1 calc GR
H8C H 0.0310 0.3800 1.0041 0.051 Uiso 1 1 calc GR
C58 C 1.29471(13) 0.51603(12) 0.50486(8) 0.0317(3) Uani 1 1 d .
H58A H 1.3308 0.5049 0.5421 0.048 Uiso 1 1 calc GR
H58B H 1.3482 0.4728 0.4739 0.048 Uiso 1 1 calc GR
H58C H 1.2311 0.4965 0.5207 0.048 Uiso 1 1 calc GR
C68 C 1.27941(14) 0.63875(13) 0.77266(8) 0.0337(3) Uani 1 1 d .
C69 C 1.24271(15) 0.74893(13) 0.75358(8) 0.0366(3) Uani 1 1 d .
H69 H 1.1771 0.7919 0.7771 0.044 Uiso 1 1 calc R
C59 C 1.35451(13) 0.66649(15) 0.44597(9) 0.0405(4) Uani 1 1 d .
H59A H 1.3287 0.7400 0.4229 0.061 Uiso 1 1 calc GR
H59B H 1.4105 0.6225 0.4162 0.061 Uiso 1 1 calc GR
H59C H 1.3875 0.6573 0.4841 0.061 Uiso 1 1 calc GR
C67 C 1.21302(16) 0.58818(14) 0.82949(9) 0.0409(4) Uani 1 1 d .
H67A H 1.1791 0.6305 0.8631 0.061 Uiso 1 1 calc GR
H67B H 1.2631 0.5175 0.8486 0.061 Uiso 1 1 calc GR
H67C H 1.1544 0.5842 0.8129 0.061 Uiso 1 1 calc GR
C48 C 0.61017(17) 0.95309(13) 0.36366(10) 0.0476(4) Uani 1 1 d .
H48A H 0.6727 0.9567 0.3298 0.071 Uiso 1 1 calc GR
H48B H 0.5873 1.0063 0.3894 0.071 Uiso 1 1 calc GR
H48C H 0.5476 0.9658 0.3428 0.071 Uiso 1 1 calc GR
C73 C 1.37834(15) 0.57624(17) 0.73733(11) 0.0497(5) Uani 1 1 d .
H73 H 1.4053 0.5022 0.7499 0.060 Uiso 1 1 calc R
C70 C 1.30119(18) 0.79585(17) 0.70069(10) 0.0504(5) Uani 1 1 d .
H70 H 1.2752 0.8698 0.6887 0.060 Uiso 1 1 calc R
C71 C 1.39867(19) 0.7329(2) 0.66536(11) 0.0631(6) Uani 1 1 d .
H71 H 1.4382 0.7644 0.6294 0.076 Uiso 1 1 calc R
C72 C 1.43734(18) 0.6228(2) 0.68357(13) 0.0650(6) Uani 1 1 d .
H72 H 1.5028 0.5802 0.6598 0.078 Uiso 1 1 calc R

loop_
_atom_site_aniso_label
_atom_site_aniso_U_11
_atom_site_aniso_U_22
_atom_site_aniso_U_33
_atom_site_aniso_U_23
_atom_site_aniso_U_13
_atom_site_aniso_U_12
Mg1 0.01066(18) 0.01137(18) 0.01392(18) -0.00086(14) -0.00075(13) -0.00533(14)
Mg2 0.01423(19) 0.01472(19) 0.01255(18) 0.00035(14) -0.00133(14) -0.00912(15)
N1 0.0109(5) 0.0129(4) 0.0165(5) -0.0015(4) -0.0005(4) -0.0055(4)
N2 0.0116(4) 0.0144(5) 0.0159(5) -0.0019(4) 0.0000(4) -0.0055(4)
N4 0.0165(5) 0.0139(5) 0.0165(5) 0.0013(4) -0.0051(4) -0.0072(4)
N5 0.0161(5) 0.0176(5) 0.0135(5) -0.0013(4) -0.0012(4) -0.0105(4)
N3 0.0146(5) 0.0144(5) 0.0165(5) -0.0006(4) -0.0025(4) -0.0072(4)
N7 0.0156(5) 0.0168(5) 0.0163(5) -0.0010(4) -0.0004(4) -0.0092(4)
N8 0.0169(5) 0.0182(5) 0.0152(5) -0.0005(4) 0.0013(4) -0.0103(4)
N6 0.0149(5) 0.0176(5) 0.0147(5) -0.0004(4) -0.0019(4) -0.0094(4)
C1 0.0119(5) 0.0133(5) 0.0156(5) 0.0001(4) -0.0017(4) -0.0057(4)
C22 0.0121(5) 0.0127(5) 0.0202(6) 0.0002(4) 0.0003(4) -0.0074(4)
C5 0.0122(5) 0.0142(5) 0.0183(6) -0.0033(4) 0.0024(4) -0.0041(4)
C34 0.0157(5) 0.0188(6) 0.0142(5) -0.0010(4) -0.0008(4) -0.0109(5)
C53 0.0175(6) 0.0160(5) 0.0171(6) -0.0026(4) 0.0010(4) -0.0103(5)
C38 0.0176(6) 0.0216(6) 0.0127(5) 0.0028(4) -0.0045(4) -0.0119(5)
C20 0.0173(6) 0.0152(5) 0.0157(5) -0.0004(4) -0.0026(4) -0.0090(5)
C3 0.0245(6) 0.0212(6) 0.0176(6) 0.0004(5) -0.0085(5) -0.0120(5)
C50 0.0172(6) 0.0187(6) 0.0147(5) 0.0001(4) -0.0018(4) -0.0083(5)
C55 0.0226(6) 0.0200(6) 0.0145(5) 0.0004(4) -0.0022(4) -0.0167(5)
C13 0.0171(6) 0.0189(6) 0.0195(6) -0.0044(5) 0.0016(5) -0.0072(5)
C39 0.0196(6) 0.0270(6) 0.0144(5) -0.0007(5) -0.0021(4) -0.0144(5)
C6 0.0133(5) 0.0156(5) 0.0218(6) -0.0033(4) 0.0001(5) -0.0042(5)
C23 0.0160(6) 0.0175(6) 0.0191(6) 0.0008(4) 0.0012(5) -0.0085(5)
C63 0.0261(6) 0.0194(6) 0.0158(6) -0.0011(4) -0.0005(5) -0.0165(5)
C30 0.0158(6) 0.0142(5) 0.0235(6) -0.0005(4) -0.0023(5) -0.0086(5)
C46 0.0183(6) 0.0232(6) 0.0169(6) 0.0019(5) -0.0036(5) -0.0105(5)
C4 0.0235(6) 0.0191(6) 0.0195(6) -0.0034(5) -0.0050(5) -0.0111(5)
C17 0.0144(6) 0.0140(5) 0.0184(6) -0.0034(4) -0.0023(4) -0.0038(5)
C36 0.0169(6) 0.0198(6) 0.0212(6) -0.0040(5) 0.0025(5) -0.0082(5)
C19 0.0170(6) 0.0113(5) 0.0210(6) -0.0001(4) -0.0034(5) -0.0051(5)
C37 0.0179(6) 0.0162(6) 0.0228(6) -0.0018(5) -0.0003(5) -0.0072(5)
C52 0.0207(6) 0.0185(6) 0.0141(5) 0.0016(4) -0.0001(4) -0.0127(5)
C24 0.0180(6) 0.0232(6) 0.0160(6) -0.0006(5) 0.0009(4) -0.0096(5)
C2 0.0238(6) 0.0138(6) 0.0222(6) 0.0026(4) -0.0085(5) -0.0070(5)
C7 0.0146(6) 0.0231(6) 0.0218(6) -0.0026(5) -0.0019(5) -0.0082(5)
C56 0.0225(6) 0.0256(6) 0.0192(6) 0.0007(5) -0.0028(5) -0.0183(5)
C40 0.0203(6) 0.0286(7) 0.0209(6) -0.0083(5) -0.0002(5) -0.0143(5)
C31 0.0174(6) 0.0189(6) 0.0236(6) -0.0029(5) -0.0052(5) -0.0083(5)
C12 0.0238(7) 0.0299(7) 0.0178(6) -0.0050(5) 0.0035(5) -0.0130(6)
C21 0.0213(6) 0.0156(6) 0.0260(6) 0.0000(5) -0.0003(5) -0.0101(5)
C29 0.0148(6) 0.0234(6) 0.0290(7) 0.0006(5) -0.0049(5) -0.0092(5)
C35 0.0228(6) 0.0221(6) 0.0179(6) 0.0014(5) 0.0025(5) -0.0142(5)
C45 0.0178(6) 0.0354(7) 0.0207(6) -0.0002(5) -0.0022(5) -0.0143(6)
C14 0.0208(6) 0.0293(7) 0.0170(6) -0.0058(5) 0.0012(5) -0.0124(5)
C27 0.0175(6) 0.0279(7) 0.0221(6) -0.0015(5) 0.0049(5) -0.0085(5)
C64 0.0248(6) 0.0217(6) 0.0194(6) -0.0051(5) 0.0014(5) -0.0133(5)
C10 0.0155(6) 0.0281(7) 0.0276(7) -0.0053(5) 0.0019(5) -0.0116(5)
C43 0.0267(7) 0.0365(7) 0.0184(6) -0.0066(5) -0.0012(5) -0.0209(6)
C57 0.0187(6) 0.0317(7) 0.0247(6) -0.0021(5) -0.0040(5) -0.0127(6)
C47 0.0195(6) 0.0238(6) 0.0287(7) -0.0045(5) -0.0026(5) -0.0076(5)
C62 0.0359(7) 0.0264(6) 0.0175(6) -0.0039(5) -0.0005(5) -0.0219(6)
C28 0.0122(6) 0.0304(7) 0.0313(7) 0.0002(6) 0.0019(5) -0.0083(5)
C54 0.0312(7) 0.0256(6) 0.0192(6) -0.0014(5) -0.0005(5) -0.0214(6)
C11 0.0222(7) 0.0347(7) 0.0233(6) -0.0053(5) 0.0074(5) -0.0161(6)
C9 0.0259(7) 0.0312(7) 0.0291(7) -0.0086(6) -0.0016(5) -0.0162(6)
C51 0.0320(7) 0.0333(7) 0.0188(6) 0.0067(5) -0.0088(5) -0.0218(6)
C18 0.0174(6) 0.0161(6) 0.0309(7) -0.0037(5) 0.0014(5) -0.0023(5)
C32 0.0233(6) 0.0241(6) 0.0251(6) -0.0019(5) -0.0078(5) -0.0087(5)
C60 0.0283(7) 0.0322(7) 0.0247(6) 0.0031(5) -0.0102(5) -0.0207(6)
C44 0.0243(7) 0.0444(8) 0.0209(6) -0.0042(6) -0.0031(5) -0.0237(6)
C61 0.0414(8) 0.0354(7) 0.0180(6) -0.0011(5) -0.0072(5) -0.0279(7)
C66 0.0294(7) 0.0340(7) 0.0262(7) -0.0104(6) 0.0055(6) -0.0142(6)
C41 0.0284(7) 0.0413(8) 0.0224(7) -0.0101(6) 0.0040(5) -0.0168(6)
C25 0.0321(7) 0.0295(7) 0.0264(7) -0.0056(6) -0.0008(6) -0.0157(6)
C26 0.0302(7) 0.0282(7) 0.0202(6) 0.0030(5) -0.0019(5) -0.0129(6)
C16 0.0295(7) 0.0405(8) 0.0213(7) -0.0048(6) -0.0039(5) -0.0165(6)
C65 0.0327(7) 0.0231(7) 0.0280(7) -0.0014(5) -0.0040(6) -0.0129(6)
C42 0.0285(7) 0.0287(7) 0.0312(7) -0.0077(6) -0.0041(6) -0.0135(6)
C33 0.0398(8) 0.0212(7) 0.0353(8) -0.0062(6) -0.0131(6) -0.0106(6)
C15 0.0344(8) 0.0333(8) 0.0331(7) -0.0084(6) -0.0032(6) -0.0195(7)
C49 0.0208(7) 0.0367(8) 0.0330(8) -0.0125(6) 0.0011(6) -0.0075(6)
C8 0.0230(7) 0.0359(8) 0.0360(8) -0.0039(6) -0.0103(6) -0.0045(6)
C58 0.0273(7) 0.0318(8) 0.0349(8) -0.0039(6) -0.0094(6) -0.0104(6)
C68 0.0342(8) 0.0398(8) 0.0382(8) -0.0119(7) -0.0149(6) -0.0172(7)
C69 0.0388(9) 0.0385(8) 0.0398(8) -0.0075(7) -0.0172(7) -0.0164(7)
C59 0.0226(7) 0.0515(10) 0.0454(9) -0.0039(8) 0.0023(6) -0.0208(7)
C67 0.0501(10) 0.0359(8) 0.0424(9) -0.0073(7) -0.0140(8) -0.0191(8)
C48 0.0515(11) 0.0244(8) 0.0522(10) -0.0004(7) -0.0012(8) -0.0108(7)
C73 0.0353(9) 0.0525(11) 0.0754(13) -0.0301(10) -0.0081(9) -0.0196(8)
C70 0.0555(12) 0.0595(12) 0.0519(11) 0.0008(9) -0.0217(9) -0.0371(10)
C71 0.0576(13) 0.1024(19) 0.0536(12) -0.0147(12) -0.0017(10) -0.0575(14)
C72 0.0396(11) 0.0947(18) 0.0831(16) -0.0483(14) 0.0103(10) -0.0381(12)

loop_
_atom_type_symbol
_atom_type_description
_atom_type_scat_dispersion_real
_atom_type_scat_dispersion_imag
_atom_type_scat_source
C C 0.0181 0.0091 'International Tables Vol C Tables 4.2.6.8 and 6.1.1.4'
H H 0.0000 0.0000 'International Tables Vol C Tables 4.2.6.8 and 6.1.1.4'
Mg Mg 0.1719 0.1771 'International Tables Vol C Tables 4.2.6.8 and 6.1.1.4'
N N 0.0311 0.0180 'International Tables Vol C Tables 4.2.6.8 and 6.1.1.4'

loop_
_geom_angle_atom_site_label_1
_geom_angle_atom_site_label_2
_geom_angle_atom_site_label_3
_geom_angle
_geom_angle_site_symmetry_3
N1 Mg1 C1 110.43(4) 2_657
N2 Mg1 N1 91.42(4) .
N2 Mg1 C1 114.10(4) 2_657
N3 Mg1 N1 117.99(4) .
N3 Mg1 N2 114.41(4) .
N3 Mg1 C1 107.95(4) 2_657
N5 Mg2 N6 91.56(4) .
N5 Mg2 C34 113.18(4) 2_766
N7 Mg2 N5 114.73(4) .
N7 Mg2 N6 117.06(4) .
N7 Mg2 C34 106.81(4) 2_766
N6 Mg2 C34 113.24(4) 2_766
C22 N1 Mg1 120.43(7) .
C20 N1 Mg1 121.89(8) .
C20 N1 C22 117.56(9) .
C5 N2 Mg1 120.10(7) .
C17 N2 Mg1 121.62(8) .
C17 N2 C5 117.91(10) .
C1 N4 C3 110.73(10) .
C1 N4 C2 125.84(10) .
C3 N4 C2 123.42(10) .
C53 N5 Mg2 121.76(8) .
C53 N5 C55 119.15(10) .
C55 N5 Mg2 118.85(7) .
C1 N3 Mg1 122.55(8) .
C1 N3 C4 108.28(10) .
C4 N3 Mg1 129.16(8) .
C34 N7 Mg2 124.47(8) .
C34 N7 C37 108.46(10) .
C37 N7 Mg2 127.07(8) .
C34 N8 C36 110.81(10) .
C34 N8 C35 126.03(10) .
C36 N8 C35 123.12(10) .
C38 N6 Mg2 120.21(7) .
C50 N6 Mg2 121.11(8) .
C50 N6 C38 118.25(10) .
N4 C1 Mg1 124.56(8) 2_657
N3 C1 Mg1 129.39(8) 2_657
N3 C1 N4 105.98(10) .
C23 C22 N1 120.60(11) .
C23 C22 C30 121.19(11) .
C30 C22 N1 118.20(10) .
C13 C5 N2 118.21(11) .
C6 C5 N2 120.61(11) .
C6 C5 C13 121.15(11) .
N7 C34 Mg2 128.72(8) 2_766
N7 C34 N8 105.75(10) .
N8 C34 Mg2 125.53(8) 2_766
N5 C53 C52 123.82(11) .
N5 C53 C54 120.54(11) .
C52 C53 C54 115.64(10) .
C39 C38 N6 120.74(11) .
C39 C38 C46 120.52(11) .
C46 C38 N6 118.65(11) .
N1 C20 C19 124.12(11) .
N1 C20 C21 121.63(11) .
C19 C20 C21 114.25(10) .
N4 C3 H3 127.2 .
C4 C3 N4 105.60(11) .
C4 C3 H3 127.2 .
N6 C50 C52 124.32(11) .
N6 C50 C51 120.81(11) .
C52 C50 C51 114.87(10) .
C63 C55 N5 117.70(11) .
C56 C55 N5 121.48(11) .
C56 C55 C63 120.70(11) .
C5 C13 C14 121.23(11) .
C12 C13 C5 118.34(12) .
C12 C13 C14 120.43(12) .
C38 C39 C40 122.56(11) .
C43 C39 C38 118.64(12) .
C43 C39 C40 118.79(12) .
C5 C6 C7 122.30(11) .
C10 C6 C5 118.17(12) .
C10 C6 C7 119.53(11) .
C22 C23 C24 122.25(11) .
C27 C23 C22 117.80(12) .
C27 C23 C24 119.95(11) .
C55 C63 C64 121.02(11) .
C62 C63 C55 118.27(12) .
C62 C63 C64 120.72(12) .
C22 C30 C31 120.89(11) .
C29 C30 C22 118.50(12) .
C29 C30 C31 120.59(11) .
C38 C46 C47 121.57(11) .
C45 C46 C38 118.53(12) .
C45 C46 C47 119.90(12) .
N3 C4 H4 125.3 .
C3 C4 N3 109.41(11) .
C3 C4 H4 125.3 .
N2 C17 C19 124.23(11) .
N2 C17 C18 120.80(11) .
C19 C17 C18 114.94(10) .
N8 C36 H36 127.2 .
C37 C36 N8 105.60(11) .
C37 C36 H36 127.2 .
C20 C19 H19 115.2 .
C17 C19 C20 129.69(11) .
C17 C19 H19 115.2 .
N7 C37 H37 125.3 .
C36 C37 N7 109.38(11) .
C36 C37 H37 125.3 .
C53 C52 C50 130.13(11) .
C53 C52 H52 114.9 .
C50 C52 H52 114.9 .
C23 C24 H24 107.6 .
C23 C24 C25 111.88(11) .
C23 C24 C26 111.97(11) .
C25 C24 H24 107.6 .
C25 C24 C26 109.83(11) .
C26 C24 H24 107.6 .
N4 C2 H2A 109.5 .
N4 C2 H2B 109.5 .
N4 C2 H2C 109.5 .
H2A C2 H2B 109.5 .
H2A C2 H2C 109.5 .
H2B C2 H2C 109.5 .
C6 C7 H7 107.7 .
C6 C7 C9 111.81(11) .
C6 C7 C8 111.83(11) .
C9 C7 H7 107.7 .
C9 C7 C8 110.03(12) .
C8 C7 H7 107.7 .
C55 C56 C57 122.23(11) .
C60 C56 C55 118.39(12) .
C60 C56 C57 119.38(12) .
C39 C40 H40 107.9 .
C39 C40 C41 111.87(11) .
C39 C40 C42 111.36(11) .
C41 C40 H40 107.9 .
C42 C40 H40 107.9 .
C42 C40 C41 109.77(11) .
C30 C31 H31 107.2 .
C30 C31 C32 112.96(10) .
C30 C31 C33 111.59(11) .
C32 C31 H31 107.2 .
C33 C31 H31 107.2 .
C33 C31 C32 110.36(11) .
C13 C12 H12 119.5 .
C11 C12 C13 120.97(12) .
C11 C12 H12 119.5 .
C20 C21 H21A 109.5 .
C20 C21 H21B 109.5 .
C20 C21 H21C 109.5 .
H21A C21 H21B 109.5 .
H21A C21 H21C 109.5 .
H21B C21 H21C 109.5 .
C30 C29 H29 119.7 .
C28 C29 C30 120.67(12) .
C28 C29 H29 119.7 .
N8 C35 H35A 109.5 .
N8 C35 H35B 109.5 .
N8 C35 H35C 109.5 .
H35A C35 H35B 109.5 .
H35A C35 H35C 109.5 .
H35B C35 H35C 109.5 .
C46 C45 H45 119.4 .
C44 C45 C46 121.12(12) .
C44 C45 H45 119.4 .
C13 C14 H14 107.3 .
C13 C14 C16 112.97(11) .
C13 C14 C15 112.44(11) .
C16 C14 H14 107.3 .
C16 C14 C15 109.29(11) .
C15 C14 H14 107.3 .
C23 C27 H27 119.3 .
C28 C27 C23 121.42(12) .
C28 C27 H27 119.3 .
C63 C64 H64 107.2 .
C63 C64 C66 112.90(11) .
C63 C64 C65 112.67(11) .
C66 C64 H64 107.2 .
C66 C64 C65 109.39(11) .
C65 C64 H64 107.2 .
C6 C10 H10 119.3 .
C11 C10 C6 121.36(12) .
C11 C10 H10 119.3 .
C39 C43 H43 119.5 .
C44 C43 C39 121.07(13) .
C44 C43 H43 119.5 .
C56 C57 H57 107.9 .
C56 C57 C58 111.71(11) .
C56 C57 C59 111.59(12) .
C58 C57 H57 107.9 .
C58 C57 C59 109.61(12) .
C59 C57 H57 107.9 .
C46 C47 H47 107.5 .
C46 C47 C49 112.61(11) .
C46 C47 C48 111.74(13) .
C49 C47 H47 107.5 .
C48 C47 H47 107.5 .
C48 C47 C49 109.72(12) .
C63 C62 H62 119.3 .
C61 C62 C63 121.39(13) .
C61 C62 H62 119.3 .
C29 C28 H28 119.9 .
C27 C28 C29 120.17(12) .
C27 C28 H28 119.9 .
C53 C54 H54A 109.5 .
C53 C54 H54B 109.5 .
C53 C54 H54C 109.5 .
H54A C54 H54B 109.5 .
H54A C54 H54C 109.5 .
H54B C54 H54C 109.5 .
C12 C11 H11 120.0 .
C10 C11 C12 119.95(12) .
C10 C11 H11 120.0 .
C7 C9 H9A 109.5 .
C7 C9 H9B 109.5 .
C7 C9 H9C 109.5 .
H9A C9 H9B 109.5 .
H9A C9 H9C 109.5 .
H9B C9 H9C 109.5 .
C50 C51 H51A 109.5 .
C50 C51 H51B 109.5 .
C50 C51 H51C 109.5 .
H51A C51 H51B 109.5 .
H51A C51 H51C 109.5 .
H51B C51 H51C 109.5 .
C17 C18 H18A 109.5 .
C17 C18 H18B 109.5 .
C17 C18 H18C 109.5 .
H18A C18 H18B 109.5 .
H18A C18 H18C 109.5 .
H18B C18 H18C 109.5 .
C31 C32 H32A 109.5 .
C31 C32 H32B 109.5 .
C31 C32 H32C 109.5 .
H32A C32 H32B 109.5 .
H32A C32 H32C 109.5 .
H32B C32 H32C 109.5 .
C56 C60 H60 119.3 .
C61 C60 C56 121.33(13) .
C61 C60 H60 119.3 .
C45 C44 H44 120.0 .
C43 C44 C45 120.09(12) .
C43 C44 H44 120.0 .
C62 C61 H61 120.0 .
C60 C61 C62 119.91(12) .
C60 C61 H61 120.0 .
C64 C66 H66A 109.5 .
C64 C66 H66B 109.5 .
C64 C66 H66C 109.5 .
H66A C66 H66B 109.5 .
H66A C66 H66C 109.5 .
H66B C66 H66C 109.5 .
C40 C41 H41A 109.5 .
C40 C41 H41B 109.5 .
C40 C41 H41C 109.5 .
H41A C41 H41B 109.5 .
H41A C41 H41C 109.5 .
H41B C41 H41C 109.5 .
C24 C25 H25A 109.5 .
C24 C25 H25B 109.5 .
C24 C25 H25C 109.5 .
H25A C25 H25B 109.5 .
H25A C25 H25C 109.5 .
H25B C25 H25C 109.5 .
C24 C26 H26A 109.5 .
C24 C26 H26B 109.5 .
C24 C26 H26C 109.5 .
H26A C26 H26B 109.5 .
H26A C26 H26C 109.5 .
H26B C26 H26C 109.5 .
C14 C16 H16A 109.5 .
C14 C16 H16B 109.5 .
C14 C16 H16C 109.5 .
H16A C16 H16B 109.5 .
H16A C16 H16C 109.5 .
H16B C16 H16C 109.5 .
C64 C65 H65A 109.5 .
C64 C65 H65B 109.5 .
C64 C65 H65C 109.5 .
H65A C65 H65B 109.5 .
H65A C65 H65C 109.5 .
H65B C65 H65C 109.5 .
C40 C42 H42A 109.5 .
C40 C42 H42B 109.5 .
C40 C42 H42C 109.5 .
H42A C42 H42B 109.5 .
H42A C42 H42C 109.5 .
H42B C42 H42C 109.5 .
C31 C33 H33A 109.5 .
C31 C33 H33B 109.5 .
C31 C33 H33C 109.5 .
H33A C33 H33B 109.5 .
H33A C33 H33C 109.5 .
H33B C33 H33C 109.5 .
C14 C15 H15A 109.5 .
C14 C15 H15B 109.5 .
C14 C15 H15C 109.5 .
H15A C15 H15B 109.5 .
H15A C15 H15C 109.5 .
H15B C15 H15C 109.5 .
C47 C49 H49A 109.5 .
C47 C49 H49B 109.5 .
C47 C49 H49C 109.5 .
H49A C49 H49B 109.5 .
H49A C49 H49C 109.5 .
H49B C49 H49C 109.5 .
C7 C8 H8A 109.5 .
C7 C8 H8B 109.5 .
C7 C8 H8C 109.5 .
H8A C8 H8B 109.5 .
H8A C8 H8C 109.5 .
H8B C8 H8C 109.5 .
C57 C58 H58A 109.5 .
C57 C58 H58B 109.5 .
C57 C58 H58C 109.5 .
H58A C58 H58B 109.5 .
H58A C58 H58C 109.5 .
H58B C58 H58C 109.5 .
C69 C68 C67 121.02(15) .
C69 C68 C73 118.20(17) .
C73 C68 C67 120.77(16) .
C68 C69 H69 119.3 .
C70 C69 C68 121.43(18) .
C70 C69 H69 119.3 .
C57 C59 H59A 109.5 .
C57 C59 H59B 109.5 .
C57 C59 H59C 109.5 .
H59A C59 H59B 109.5 .
H59A C59 H59C 109.5 .
H59B C59 H59C 109.5 .
C68 C67 H67A 109.5 .
C68 C67 H67B 109.5 .
C68 C67 H67C 109.5 .
H67A C67 H67B 109.5 .
H67A C67 H67C 109.5 .
H67B C67 H67C 109.5 .
C47 C48 H48A 109.5 .
C47 C48 H48B 109.5 .
C47 C48 H48C 109.5 .
H48A C48 H48B 109.5 .
H48A C48 H48C 109.5 .
H48B C48 H48C 109.5 .
C68 C73 H73 119.6 .
C72 C73 C68 120.8(2) .
C72 C73 H73 119.6 .
C69 C70 H70 120.1 .
C69 C70 C71 119.9(2) .
C71 C70 H70 120.1 .
C70 C71 H71 120.1 .
C70 C71 C72 119.8(2) .
C72 C71 H71 120.1 .
C73 C72 H72 120.1 .
C71 C72 C73 119.9(2) .
C71 C72 H72 120.1 .

loop_
_geom_bond_atom_site_label_1
_geom_bond_atom_site_label_2
_geom_bond_distance
_geom_bond_site_symmetry_2
Mg1 N1 2.0838(10) .
Mg1 N2 2.0695(10) .
Mg1 N3 2.0586(11) .
Mg1 C1 2.1857(12) 2_657
Mg2 N5 2.0760(10) .
Mg2 N7 2.0583(10) .
Mg2 N6 2.0857(11) .
Mg2 C34 2.1795(13) 2_766
N1 C22 1.4380(14) .
N1 C20 1.3290(15) .
N2 C5 1.4371(14) .
N2 C17 1.3315(15) .
N4 C1 1.3725(15) .
N4 C3 1.3759(16) .
N4 C2 1.4553(15) .
N5 C53 1.3275(15) .
N5 C55 1.4373(15) .
N3 C1 1.3621(15) .
N3 C4 1.3843(16) .
N7 C34 1.3644(15) .
N7 C37 1.3794(16) .
N8 C34 1.3691(15) .
N8 C36 1.3765(16) .
N8 C35 1.4529(15) .
N6 C38 1.4425(15) .
N6 C50 1.3326(15) .
C1 Mg1 2.1857(12) 2_657
C22 C23 1.4062(17) .
C22 C30 1.4096(17) .
C5 C13 1.4102(17) .
C5 C6 1.4076(18) .
C34 Mg2 2.1795(13) 2_766
C53 C52 1.4058(17) .
C53 C54 1.5160(16) .
C38 C39 1.4063(18) .
C38 C46 1.4106(17) .
C20 C19 1.4059(17) .
C20 C21 1.5217(16) .
C3 H3 0.9300 .
C3 C4 1.3535(18) .
C50 C52 1.4073(17) .
C50 C51 1.5137(17) .
C55 C63 1.4150(18) .
C55 C56 1.4072(18) .
C13 C12 1.3953(17) .
C13 C14 1.5245(18) .
C39 C40 1.5185(17) .
C39 C43 1.4011(18) .
C6 C7 1.5194(17) .
C6 C10 1.3935(17) .
C23 C24 1.5198(18) .
C23 C27 1.3988(17) .
C63 C64 1.5221(18) .
C63 C62 1.3939(18) .
C30 C31 1.5169(17) .
C30 C29 1.3953(17) .
C46 C45 1.3985(18) .
C46 C47 1.5189(18) .
C4 H4 0.9300 .
C17 C19 1.4054(17) .
C17 C18 1.5144(16) .
C36 H36 0.9300 .
C36 C37 1.3515(17) .
C19 H19 0.9300 .
C37 H37 0.9300 .
C52 H52 0.9300 .
C24 H24 0.9800 .
C24 C25 1.5295(18) .
C24 C26 1.5319(17) .
C2 H2A 0.9600 .
C2 H2B 0.9600 .
C2 H2C 0.9600 .
C7 H7 0.9800 .
C7 C9 1.5283(18) .
C7 C8 1.5316(18) .
C56 C57 1.5165(19) .
C56 C60 1.3982(18) .
C40 H40 0.9800 .
C40 C41 1.5378(18) .
C40 C42 1.5296(19) .
C31 H31 0.9800 .
C31 C32 1.5319(17) .
C31 C33 1.5286(17) .
C12 H12 0.9300 .
C12 C11 1.386(2) .
C21 H21A 0.9600 .
C21 H21B 0.9600 .
C21 H21C 0.9600 .
C29 H29 0.9300 .
C29 C28 1.385(2) .
C35 H35A 0.9600 .
C35 H35B 0.9600 .
C35 H35C 0.9600 .
C45 H45 0.9300 .
C45 C44 1.381(2) .
C14 H14 0.9800 .
C14 C16 1.5302(18) .
C14 C15 1.5321(19) .
C27 H27 0.9300 .
C27 C28 1.380(2) .
C64 H64 0.9800 .
C64 C66 1.5308(17) .
C64 C65 1.5334(17) .
C10 H10 0.9300 .
C10 C11 1.384(2) .
C43 H43 0.9300 .
C43 C44 1.378(2) .
C57 H57 0.9800 .
C57 C58 1.533(2) .
C57 C59 1.5355(19) .
C47 H47 0.9800 .
C47 C49 1.5323(19) .
C47 C48 1.531(2) .
C62 H62 0.9300 .
C62 C61 1.382(2) .
C28 H28 0.9300 .
C54 H54A 0.9600 .
C54 H54B 0.9600 .
C54 H54C 0.9600 .
C11 H11 0.9300 .
C9 H9A 0.9600 .
C9 H9B 0.9600 .
C9 H9C 0.9600 .
C51 H51A 0.9600 .
C51 H51B 0.9600 .
C51 H51C 0.9600 .
C18 H18A 0.9600 .
C18 H18B 0.9600 .
C18 H18C 0.9600 .
C32 H32A 0.9600 .
C32 H32B 0.9600 .
C32 H32C 0.9600 .
C60 H60 0.9300 .
C60 C61 1.378(2) .
C44 H44 0.9300 .
C61 H61 0.9300 .
C66 H66A 0.9600 .
C66 H66B 0.9600 .
C66 H66C 0.9600 .
C41 H41A 0.9600 .
C41 H41B 0.9600 .
C41 H41C 0.9600 .
C25 H25A 0.9600 .
C25 H25B 0.9600 .
C25 H25C 0.9600 .
C26 H26A 0.9600 .
C26 H26B 0.9600 .
C26 H26C 0.9600 .
C16 H16A 0.9600 .
C16 H16B 0.9600 .
C16 H16C 0.9600 .
C65 H65A 0.9600 .
C65 H65B 0.9600 .
C65 H65C 0.9600 .
C42 H42A 0.9600 .
C42 H42B 0.9600 .
C42 H42C 0.9600 .
C33 H33A 0.9600 .
C33 H33B 0.9600 .
C33 H33C 0.9600 .
C15 H15A 0.9600 .
C15 H15B 0.9600 .
C15 H15C 0.9600 .
C49 H49A 0.9600 .
C49 H49B 0.9600 .
C49 H49C 0.9600 .
C8 H8A 0.9600 .
C8 H8B 0.9600 .
C8 H8C 0.9600 .
C58 H58A 0.9600 .
C58 H58B 0.9600 .
C58 H58C 0.9600 .
C68 C69 1.388(2) .
C68 C67 1.506(2) .
C68 C73 1.388(2) .
C69 H69 0.9300 .
C69 C70 1.374(3) .
C59 H59A 0.9600 .
C59 H59B 0.9600 .
C59 H59C 0.9600 .
C67 H67A 0.9600 .
C67 H67B 0.9600 .
C67 H67C 0.9600 .
C48 H48A 0.9600 .
C48 H48B 0.9600 .
C48 H48C 0.9600 .
C73 H73 0.9300 .
C73 C72 1.386(3) .
C70 H70 0.9300 .
C70 C71 1.381(3) .
C71 H71 0.9300 .
C71 C72 1.384(4) .
C72 H72 0.9300 .
